data_4339390
loop_
_publ_author_name
'Reisner, Erwin'
'Abikoff, Tanya C.'
'Lippard, Stephen J.'

_publ_section_title
;
 Influence of steric hindrance on the core geometry and sulfoxidation
 chemistry of carboxylate-rich diiron(II) complexes.
;
_journal_issue 24
_journal_name_full 'Inorganic chemistry'
_journal_page_first 10229
_journal_page_last 10240
_journal_paper_doi 10.1021/ic7014176
_journal_volume 46
_journal_year 2007
_chemical_formula_moiety 'C99 H85 Fe2 N O8 S, (C6 H5 Cl)'
_chemical_formula_sum 'C105 H90 Cl Fe2 N O8 S'
_chemical_formula_weight 1672.99
_chemical_name_common '[Fe2(O2CArTol)4(MesPhSCH2py)]'
_chemical_name_systematic
;

 ?

;
_space_group_IT_number 18
_symmetry_cell_setting orthorhombic
_symmetry_space_group_name_Hall 'P 2 2ab'
_symmetry_space_group_name_H-M 'P 21 21 2'
_atom_sites_solution_hydrogens geom
_atom_sites_solution_primary direct
_atom_sites_solution_secondary difmap
_audit_creation_method SHELXL-97
_cell_angle_alpha 90.00
_cell_angle_beta 90.00
_cell_angle_gamma 90.00
_cell_formula_units_Z 4
_cell_length_a 24.7949(18)
_cell_length_b 26.2886(19)
_cell_length_c 13.7704(10)
_cell_measurement_reflns_used 6890
_cell_measurement_temperature 173(2)
_cell_measurement_theta_max 18.51
_cell_measurement_theta_min 2.26
_cell_volume 8975.9(11)
_computing_cell_refinement 'Bruker SMART'
_computing_data_collection 'Bruker SMART'
_computing_data_reduction 'Bruker SAINT'
_computing_molecular_graphics 'Bruker SHELXTL'
_computing_publication_material 'Bruker SHELXTL'
_computing_structure_refinement 'SHELXL-97 (Sheldrick, 1997)'
_computing_structure_solution 'SHELXS-97 (Sheldrick, 1990)'
_diffrn_ambient_temperature 173(2)
_diffrn_measured_fraction_theta_full 0.998
_diffrn_measured_fraction_theta_max 0.998
_diffrn_measurement_device_type 'CCD area detector'
_diffrn_measurement_method 'phi and omega scans'
_diffrn_radiation_monochromator graphite
_diffrn_radiation_source 'fine-focus sealed tube'
_diffrn_radiation_type MoK\a
_diffrn_radiation_wavelength 0.71073
_diffrn_reflns_av_R_equivalents 0.1014
_diffrn_reflns_av_sigmaI/netI 0.0614
_diffrn_reflns_limit_h_max 29
_diffrn_reflns_limit_h_min -29
_diffrn_reflns_limit_k_max 31
_diffrn_reflns_limit_k_min -31
_diffrn_reflns_limit_l_max 16
_diffrn_reflns_limit_l_min -16
_diffrn_reflns_number 125346
_diffrn_reflns_theta_full 24.99
_diffrn_reflns_theta_max 24.99
_diffrn_reflns_theta_min 2.29
_exptl_absorpt_coefficient_mu 0.434
_exptl_absorpt_correction_T_max 0.9661
_exptl_absorpt_correction_T_min 0.8809
_exptl_absorpt_correction_type empirical
_exptl_absorpt_process_details SADABS
_exptl_crystal_colour yellow
_exptl_crystal_density_diffrn 1.238
_exptl_crystal_density_method 'not measured'
_exptl_crystal_description block
_exptl_crystal_F_000 3504
_exptl_crystal_size_max 0.30
_exptl_crystal_size_mid 0.10
_exptl_crystal_size_min 0.08
_refine_diff_density_max 0.558
_refine_diff_density_min -0.493
_refine_diff_density_rms 0.057
_refine_ls_abs_structure_details 'Flack H D (1983), Acta Cryst. A39, 876-881'
_refine_ls_abs_structure_Flack 0.020(14)
_refine_ls_extinction_method none
_refine_ls_goodness_of_fit_ref 1.054
_refine_ls_hydrogen_treatment constr
_refine_ls_matrix_type full
_refine_ls_number_parameters 1171
_refine_ls_number_reflns 15796
_refine_ls_number_restraints 1438
_refine_ls_restrained_S_all 1.044
_refine_ls_R_factor_all 0.0722
_refine_ls_R_factor_gt 0.0538
_refine_ls_shift/su_max 0.001
_refine_ls_shift/su_mean 0.000
_refine_ls_structure_factor_coef Fsqd
_refine_ls_weighting_details 'calc w=1/[\s^2^(Fo^2^)+(0.0643P)^2^+4.3156P] where P=(Fo^2^+2Fc^2^)/3'
_refine_ls_weighting_scheme calc
_refine_ls_wR_factor_gt 0.1256
_refine_ls_wR_factor_ref 0.1367
_reflns_number_gt 12829
_reflns_number_total 15796
_reflns_threshold_expression >2sigma(I)
_cod_data_source_file ic7014176-file003.cif
_cod_data_source_block 11
_cod_depositor_comments
;
The following automatic conversions were performed:

'_symmetry_cell_setting' value 'Orthorhombic' changed to
'orthorhombic' according to
/usr/data/users/saulius/automatic-downloads/retrospective/ACS/lib/dictionaries/cif_core.dic
dictionary named 'cif_core.dic' version 2.4.2 from 2011-04-26.

Automatic conversion script
Id: cif_fix_values 2281 2013-09-26 08:29:07Z andrius 
;
_cod_original_sg_symbol_H-M P2(1)2(1)2
_cod_database_code 4339390

loop_
_symmetry_equiv_pos_as_xyz
'x, y, z'
'-x, -y, z'
'-x+1/2, y+1/2, -z'
'x+1/2, -y+1/2, -z'

loop_
_atom_site_label
_atom_site_type_symbol
_atom_site_fract_x
_atom_site_fract_y
_atom_site_fract_z
_atom_site_U_iso_or_equiv
_atom_site_adp_type
_atom_site_occupancy
_atom_site_symmetry_multiplicity
_atom_site_calc_flag
_atom_site_refinement_flags
_atom_site_disorder_assembly
_atom_site_disorder_group
Fe1 Fe 0.18802(2) 0.82156(2) 0.52864(4) 0.03079(15) Uani 1 1 d U . .
Fe2 Fe 0.26762(2) 0.76300(2) 0.70273(4) 0.02878(14) Uani 1 1 d U . .
N1 N 0.12070(13) 0.85651(13) 0.4635(3) 0.0330(8) Uani 1 1 d U . .
S1 S 0.22209(5) 0.85942(5) 0.31660(9) 0.0432(3) Uani 1 1 d U . .
O1 O 0.13906(11) 0.79050(11) 0.6306(2) 0.0341(7) Uani 1 1 d U . .
O2 O 0.19091(10) 0.73581(11) 0.7115(2) 0.0359(6) Uani 1 1 d U . .
O3 O 0.21836(11) 0.76478(11) 0.4492(2) 0.0383(7) Uani 1 1 d U . .
O4 O 0.28109(12) 0.74820(12) 0.5605(2) 0.0443(8) Uani 1 1 d U . .
O5 O 0.21886(12) 0.87668(11) 0.6087(2) 0.0373(7) Uani 1 1 d U . .
O6 O 0.25351(11) 0.83646(11) 0.7368(2) 0.0367(7) Uani 1 1 d U . .
O7 O 0.30275(11) 0.70578(11) 0.7838(2) 0.0375(7) Uani 1 1 d U . .
O8 O 0.35717(11) 0.76452(11) 0.7283(2) 0.0371(7) Uani 1 1 d U . .
C1 C 0.11250(16) 0.86096(16) 0.3667(3) 0.0340(9) Uani 1 1 d U . .
C2 C 0.06765(19) 0.88504(19) 0.3305(4) 0.0472(12) Uani 1 1 d U . .
H2A H 0.0627 0.8881 0.2624 0.057 Uiso 1 1 calc R . .
C3 C 0.02981(19) 0.9049(2) 0.3938(4) 0.0514(13) Uani 1 1 d U . .
H3A H -0.0014 0.9214 0.3693 0.062 Uiso 1 1 calc R . .
C4 C 0.03755(19) 0.90058(19) 0.4911(4) 0.0494(13) Uani 1 1 d U . .
H4A H 0.0122 0.9143 0.5358 0.059 Uiso 1 1 calc R . .
C5 C 0.08341(17) 0.87572(17) 0.5237(4) 0.0413(11) Uani 1 1 d U . .
H5A H 0.0887 0.8721 0.5917 0.050 Uiso 1 1 calc R . .
C6 C 0.15290(17) 0.83616(17) 0.3017(3) 0.0393(10) Uani 1 1 d U . .
H6A H 0.1418 0.8416 0.2334 0.047 Uiso 1 1 calc R . .
H6B H 0.1525 0.7991 0.3140 0.047 Uiso 1 1 calc R . .
C7 C 0.22001(18) 0.92211(18) 0.2659(4) 0.0417(11) Uani 1 1 d U . .
C8 C 0.2090(2) 0.92969(19) 0.1679(4) 0.0505(12) Uani 1 1 d U . .
C9 C 0.2119(2) 0.9796(2) 0.1292(4) 0.0582(14) Uani 1 1 d U . .
H9A H 0.2038 0.9852 0.0626 0.070 Uiso 1 1 calc R . .
C10 C 0.2263(2) 1.0199(2) 0.1864(4) 0.0572(13) Uani 1 1 d U . .
C11 C 0.2383(2) 1.0113(2) 0.2833(4) 0.0557(13) Uani 1 1 d U . .
H11D H 0.2492 1.0392 0.3223 0.067 Uiso 1 1 calc R . .
C12 C 0.23486(19) 0.96302(19) 0.3259(4) 0.0474(11) Uani 1 1 d U . .
C13 C 0.1948(3) 0.8877(2) 0.0978(4) 0.0711(17) Uani 1 1 d U . .
H13A H 0.2178 0.8581 0.1102 0.107 Uiso 1 1 calc R . .
H13B H 0.2004 0.8996 0.0311 0.107 Uiso 1 1 calc R . .
H13C H 0.1569 0.8782 0.1066 0.107 Uiso 1 1 calc R . .
C14 C 0.2296(3) 1.0727(2) 0.1428(5) 0.0756(18) Uani 1 1 d U . .
H14A H 0.2661 1.0786 0.1177 0.113 Uiso 1 1 calc R . .
H14B H 0.2214 1.0981 0.1929 0.113 Uiso 1 1 calc R . .
H14C H 0.2035 1.0757 0.0897 0.113 Uiso 1 1 calc R . .
C15 C 0.2485(3) 0.9561(2) 0.4300(4) 0.0732(18) Uani 1 1 d U . .
H15A H 0.2168 0.9435 0.4650 0.110 Uiso 1 1 calc R . .
H15B H 0.2598 0.9888 0.4576 0.110 Uiso 1 1 calc R . .
H15C H 0.2780 0.9314 0.4360 0.110 Uiso 1 1 calc R . .
C101 C 0.14600(15) 0.75250(15) 0.6852(3) 0.0299(9) Uani 1 1 d U . .
C102 C 0.09603(16) 0.72626(15) 0.7231(3) 0.0332(9) Uani 1 1 d U . .
C103 C 0.05132(17) 0.71904(17) 0.6608(3) 0.0365(10) Uani 1 1 d U . .
C104 C 0.00383(18) 0.69868(19) 0.6985(4) 0.0482(12) Uani 1 1 d U . .
H10A H -0.0262 0.6937 0.6568 0.058 Uiso 1 1 calc R . .
C105 C -0.0003(2) 0.6856(2) 0.7954(4) 0.0569(13) Uani 1 1 d U . .
H10B H -0.0330 0.6720 0.8203 0.068 Uiso 1 1 calc R . .
C106 C 0.04365(19) 0.6924(2) 0.8557(4) 0.0486(12) Uani 1 1 d U . .
H10C H 0.0406 0.6832 0.9221 0.058 Uiso 1 1 calc R . .
C107 C 0.09211(17) 0.71230(16) 0.8227(3) 0.0362(10) Uani 1 1 d U . .
C108 C 0.05205(17) 0.72963(17) 0.5542(3) 0.0376(10) Uani 1 1 d U . .
C109 C 0.09379(16) 0.71315(16) 0.4942(3) 0.0321(10) Uani 1 1 d U . .
H10D H 0.1246 0.6973 0.5219 0.038 Uiso 1 1 calc R . .
C110 C 0.09080(19) 0.71969(17) 0.3941(3) 0.0404(11) Uani 1 1 d U . .
H11E H 0.1200 0.7087 0.3545 0.048 Uiso 1 1 calc R . .
C111 C 0.04595(18) 0.74200(18) 0.3508(3) 0.0417(11) Uani 1 1 d U . .
C112 C 0.0052(2) 0.7589(2) 0.4113(4) 0.0552(13) Uani 1 1 d U . .
H11F H -0.0255 0.7748 0.3834 0.066 Uiso 1 1 calc R . .
C113 C 0.00775(18) 0.75352(19) 0.5111(4) 0.0484(12) Uani 1 1 d U . .
H11G H -0.0207 0.7661 0.5505 0.058 Uiso 1 1 calc R . .
C114 C 0.0410(2) 0.7471(2) 0.2415(4) 0.0636(16) Uani 1 1 d U . .
H11A H 0.0109 0.7262 0.2184 0.095 Uiso 1 1 calc R . .
H11B H 0.0745 0.7356 0.2108 0.095 Uiso 1 1 calc R . .
H11C H 0.0345 0.7828 0.2246 0.095 Uiso 1 1 calc R . .
C115 C 0.13445(17) 0.71959(17) 0.8987(3) 0.0344(10) Uani 1 1 d U . .
C116 C 0.12155(19) 0.74946(18) 0.9792(3) 0.0444(11) Uani 1 1 d U . .
H11H H 0.0887 0.7681 0.9804 0.053 Uiso 1 1 calc R . .
C117 C 0.1564(2) 0.7519(2) 1.0568(4) 0.0520(13) Uani 1 1 d U . .
H11I H 0.1471 0.7724 1.1110 0.062 Uiso 1 1 calc R . .
C118 C 0.2048(2) 0.7253(2) 1.0581(4) 0.0502(12) Uani 1 1 d U . .
C119 C 0.2175(2) 0.69658(19) 0.9774(4) 0.0480(12) Uani 1 1 d U . .
H11J H 0.2505 0.6783 0.9760 0.058 Uiso 1 1 calc R . .
C120 C 0.18325(18) 0.69375(17) 0.8989(3) 0.0398(10) Uani 1 1 d U . .
H12D H 0.1932 0.6738 0.8442 0.048 Uiso 1 1 calc R . .
C121 C 0.2420(3) 0.7269(3) 1.1455(4) 0.0783(19) Uani 1 1 d U . .
H12A H 0.2266 0.7065 1.1981 0.117 Uiso 1 1 calc R . .
H12B H 0.2462 0.7622 1.1673 0.117 Uiso 1 1 calc R . .
H12C H 0.2774 0.7131 1.1275 0.117 Uiso 1 1 calc R . .
C201 C 0.25991(16) 0.74170(16) 0.4787(3) 0.0335(9) Uani 1 1 d U . .
C202 C 0.28721(16) 0.70556(17) 0.4100(3) 0.0347(10) Uani 1 1 d U . .
C203 C 0.26954(18) 0.65496(17) 0.4046(3) 0.0383(10) Uani 1 1 d U . .
C204 C 0.29307(19) 0.62253(19) 0.3370(4) 0.0466(12) Uani 1 1 d U . .
H20A H 0.2806 0.5885 0.3318 0.056 Uiso 1 1 calc R . .
C205 C 0.3341(2) 0.6391(2) 0.2776(4) 0.0523(13) Uani 1 1 d U . .
H20B H 0.3500 0.6164 0.2321 0.063 Uiso 1 1 calc R . .
C206 C 0.35195(19) 0.6885(2) 0.2843(4) 0.0490(12) Uani 1 1 d U . .
H20C H 0.3808 0.6994 0.2441 0.059 Uiso 1 1 calc R . .
C207 C 0.32847(16) 0.72287(18) 0.3490(3) 0.0374(10) Uani 1 1 d U . .
C208 C 0.22616(18) 0.63461(16) 0.4687(3) 0.0398(10) Uani 1 1 d U . .
C209 C 0.1820(2) 0.60817(18) 0.4285(4) 0.0470(12) Uani 1 1 d U . .
H20D H 0.1801 0.6033 0.3603 0.056 Uiso 1 1 calc R . .
C210 C 0.1412(2) 0.58910(19) 0.4869(4) 0.0518(13) Uani 1 1 d U . .
H21D H 0.1120 0.5714 0.4576 0.062 Uiso 1 1 calc R . .
C211 C 0.1418(2) 0.59499(18) 0.5863(4) 0.0502(12) Uani 1 1 d U . .
C212 C 0.1861(2) 0.62010(17) 0.6255(4) 0.0489(11) Uani 1 1 d U . .
H21E H 0.1880 0.6240 0.6940 0.059 Uiso 1 1 calc R . .
C213 C 0.2273(2) 0.63961(16) 0.5702(3) 0.0432(11) Uani 1 1 d U . .
H21F H 0.2567 0.6565 0.6007 0.052 Uiso 1 1 calc R . .
C214 C 0.0966(2) 0.5768(2) 0.6493(5) 0.0678(16) Uani 1 1 d U . .
H21A H 0.0708 0.5577 0.6098 0.102 Uiso 1 1 calc R . .
H21B H 0.0785 0.6061 0.6788 0.102 Uiso 1 1 calc R . .
H21C H 0.1110 0.5548 0.7005 0.102 Uiso 1 1 calc R . .
C215 C 0.34541(16) 0.77787(18) 0.3444(3) 0.0389(10) Uani 1 1 d U . .
C216 C 0.34957(18) 0.8015(2) 0.2552(4) 0.0462(12) Uani 1 1 d U . .
H21G H 0.3425 0.7825 0.1979 0.055 Uiso 1 1 calc R . .
C217 C 0.36366(19) 0.8519(2) 0.2474(4) 0.0523(13) Uani 1 1 d U . .
H21H H 0.3670 0.8668 0.1848 0.063 Uiso 1 1 calc R . .
C218 C 0.3731(2) 0.8813(2) 0.3281(4) 0.0566(13) Uani 1 1 d U . .
C219 C 0.3697(2) 0.8572(2) 0.4183(4) 0.0538(13) Uani 1 1 d U . .
H21I H 0.3769 0.8764 0.4753 0.065 Uiso 1 1 calc R . .
C220 C 0.35647(18) 0.80651(19) 0.4274(3) 0.0425(11) Uani 1 1 d U . .
H22D H 0.3549 0.7912 0.4898 0.051 Uiso 1 1 calc R . .
C221 C 0.3874(3) 0.9369(2) 0.3208(5) 0.086(2) Uani 1 1 d U . .
H22A H 0.4241 0.9403 0.2951 0.129 Uiso 1 1 calc R . .
H22B H 0.3855 0.9525 0.3853 0.129 Uiso 1 1 calc R . .
H22C H 0.3620 0.9540 0.2771 0.129 Uiso 1 1 calc R . .
C301 C 0.23842(16) 0.87573(16) 0.6937(3) 0.0335(9) Uani 1 1 d U . .
C302 C 0.24287(17) 0.92579(16) 0.7463(3) 0.0329(9) Uani 1 1 d U . .
C303 C 0.19664(17) 0.94763(15) 0.7875(3) 0.0357(10) Uani 1 1 d U . .
C304 C 0.2013(2) 0.99533(17) 0.8327(3) 0.0438(11) Uani 1 1 d U . .
H30A H 0.1703 1.0105 0.8613 0.053 Uiso 1 1 calc R . .
C305 C 0.2498(2) 1.02048(18) 0.8361(4) 0.0482(12) Uani 1 1 d U . .
H30B H 0.2523 1.0526 0.8675 0.058 Uiso 1 1 calc R . .
C306 C 0.29459(19) 0.99920(17) 0.7943(4) 0.0450(11) Uani 1 1 d U . .
H30C H 0.3279 1.0171 0.7967 0.054 Uiso 1 1 calc R . .
C307 C 0.29251(18) 0.95194(17) 0.7482(3) 0.0370(10) Uani 1 1 d U . .
C308 C 0.14247(17) 0.92393(16) 0.7828(3) 0.0369(10) Uani 1 1 d U . .
C309 C 0.09834(19) 0.95274(19) 0.7493(3) 0.0441(11) Uani 1 1 d U . .
H30D H 0.1037 0.9868 0.7283 0.053 Uiso 1 1 calc R . .
C310 C 0.0471(2) 0.9316(2) 0.7467(4) 0.0498(12) Uani 1 1 d U . .
H31D H 0.0178 0.9518 0.7245 0.060 Uiso 1 1 calc R . .
C311 C 0.0375(2) 0.8818(2) 0.7758(4) 0.0481(12) Uani 1 1 d U . .
C312 C 0.08068(19) 0.85392(18) 0.8094(4) 0.0449(11) Uani 1 1 d U . .
H31E H 0.0750 0.8199 0.8301 0.054 Uiso 1 1 calc R . .
C313 C 0.13228(18) 0.87416(17) 0.8137(3) 0.0402(11) Uani 1 1 d U . .
H31F H 0.1611 0.8540 0.8381 0.048 Uiso 1 1 calc R . .
C314 C -0.0182(2) 0.8592(3) 0.7673(5) 0.0730(17) Uani 1 1 d U . .
H31A H -0.0156 0.8220 0.7652 0.109 Uiso 1 1 calc R . .
H31B H -0.0354 0.8715 0.7077 0.109 Uiso 1 1 calc R . .
H31C H -0.0399 0.8694 0.8236 0.109 Uiso 1 1 calc R . .
C315 C 0.34293(17) 0.93421(17) 0.7015(3) 0.0388(10) Uani 1 1 d U . .
C316 C 0.3698(2) 0.96678(19) 0.6395(4) 0.0460(12) Uani 1 1 d U . .
H31G H 0.3545 0.9990 0.6248 0.055 Uiso 1 1 calc R . .
C317 C 0.41867(19) 0.95348(19) 0.5983(4) 0.0497(13) Uani 1 1 d U . .
H31H H 0.4364 0.9769 0.5567 0.060 Uiso 1 1 calc R . .
C318 C 0.44258(19) 0.9062(2) 0.6167(4) 0.0502(12) Uani 1 1 d U . .
C319 C 0.41567(18) 0.87346(18) 0.6782(4) 0.0446(11) Uani 1 1 d U . .
H31I H 0.4310 0.8411 0.6921 0.053 Uiso 1 1 calc R . .
C320 C 0.36687(18) 0.88663(18) 0.7204(3) 0.0413(11) Uani 1 1 d U . .
H32D H 0.3493 0.8633 0.7625 0.050 Uiso 1 1 calc R . .
C321 C 0.4941(2) 0.8913(3) 0.5673(5) 0.0786(19) Uani 1 1 d U . .
H32A H 0.5133 0.8664 0.6074 0.118 Uiso 1 1 calc R . .
H32B H 0.5167 0.9215 0.5581 0.118 Uiso 1 1 calc R . .
H32C H 0.4858 0.8761 0.5039 0.118 Uiso 1 1 calc R . .
C401 C 0.34942(17) 0.72607(17) 0.7780(3) 0.0343(9) Uani 1 1 d U . .
C402 C 0.39484(17) 0.70348(17) 0.8365(3) 0.0352(10) Uani 1 1 d U . .
C403 C 0.41687(17) 0.65565(17) 0.8138(3) 0.0404(10) Uani 1 1 d U . .
C404 C 0.4578(2) 0.6364(2) 0.8710(4) 0.0514(13) Uani 1 1 d U . .
H40A H 0.4727 0.6040 0.8563 0.062 Uiso 1 1 calc R . .
C405 C 0.4775(2) 0.6636(2) 0.9497(4) 0.0555(14) Uani 1 1 d U . .
H40B H 0.5057 0.6497 0.9882 0.067 Uiso 1 1 calc R . .
C406 C 0.4565(2) 0.71071(19) 0.9725(4) 0.0510(12) Uani 1 1 d U . .
H40C H 0.4702 0.7290 1.0266 0.061 Uiso 1 1 calc R . .
C407 C 0.41498(18) 0.73171(19) 0.9165(3) 0.0408(10) Uani 1 1 d U . .
C408 C 0.40041(17) 0.62535(17) 0.7275(3) 0.0403(10) Uani 1 1 d U . .
C409 C 0.39670(19) 0.57241(18) 0.7338(4) 0.0487(12) Uani 1 1 d U . .
H40D H 0.4000 0.5562 0.7951 0.058 Uiso 1 1 calc R . .
C410 C 0.3882(2) 0.5434(2) 0.6514(5) 0.0590(14) Uani 1 1 d U . .
H41D H 0.3862 0.5074 0.6578 0.071 Uiso 1 1 calc R . .
C411 C 0.3824(2) 0.5645(2) 0.5605(4) 0.0528(13) Uani 1 1 d U . .
C412 C 0.38379(18) 0.61762(19) 0.5557(4) 0.0480(12) Uani 1 1 d U . .
H41E H 0.3785 0.6337 0.4947 0.058 Uiso 1 1 calc R . .
C413 C 0.39253(16) 0.64729(17) 0.6362(3) 0.0377(10) Uani 1 1 d U . .
H41F H 0.3932 0.6833 0.6298 0.045 Uiso 1 1 calc R . .
C414 C 0.3753(3) 0.5331(2) 0.4707(5) 0.090(2) Uani 1 1 d U . .
H41A H 0.3870 0.4981 0.4836 0.135 Uiso 1 1 calc R . .
H41B H 0.3971 0.5475 0.4181 0.135 Uiso 1 1 calc R . .
H41C H 0.3373 0.5331 0.4516 0.135 Uiso 1 1 calc R . .
C415 C 0.39450(19) 0.78282(19) 0.9407(3) 0.0427(11) Uani 1 1 d U . .
C416 C 0.4295(2) 0.8234(2) 0.9519(3) 0.0516(12) Uani 1 1 d U . .
H41G H 0.4672 0.8181 0.9441 0.062 Uiso 1 1 calc R . .
C417 C 0.4106(3) 0.8717(2) 0.9743(4) 0.0648(15) Uani 1 1 d U . .
H41H H 0.4356 0.8989 0.9815 0.078 Uiso 1 1 calc R . .
C418 C 0.3568(3) 0.8809(2) 0.9862(4) 0.0663(15) Uani 1 1 d U . .
C419 C 0.3218(2) 0.8408(2) 0.9770(4) 0.0638(14) Uani 1 1 d U . .
H41I H 0.2843 0.8464 0.9864 0.077 Uiso 1 1 calc R . .
C420 C 0.3398(2) 0.7926(2) 0.9543(4) 0.0520(13) Uani 1 1 d U . .
H42D H 0.3145 0.7657 0.9478 0.062 Uiso 1 1 calc R . .
C421 C 0.3354(3) 0.9331(3) 1.0103(5) 0.097(2) Uani 1 1 d U . .
H42A H 0.3014 0.9387 0.9758 0.145 Uiso 1 1 calc R . .
H42B H 0.3617 0.9589 0.9903 0.145 Uiso 1 1 calc R . .
H42C H 0.3293 0.9356 1.0804 0.145 Uiso 1 1 calc R . .
Cl1B Cl 0.1029(4) 0.5594(3) 0.9095(4) 0.128(4) Uani 0.308(5) 1 d PDU A 1
C10B C 0.0871(6) 0.5676(6) 1.0314(10) 0.081(5) Uani 0.308(5) 1 d PDU A 1
C11B C 0.1098(8) 0.6072(7) 1.0746(13) 0.081(4) Uani 0.308(5) 1 d PDU A 1
H11K H 0.1276 0.6306 1.0329 0.097 Uiso 0.308(5) 1 calc PR A 1
C12B C 0.1109(8) 0.6187(7) 1.1680(14) 0.071(3) Uani 0.308(5) 1 d PDU A 1
H12E H 0.1361 0.6416 1.1963 0.085 Uiso 0.308(5) 1 calc PR A 1
C13B C 0.0759(8) 0.5966(8) 1.2137(15) 0.078(5) Uani 0.308(5) 1 d PDU A 1
H13D H 0.0672 0.6113 1.2746 0.094 Uiso 0.308(5) 1 calc PR A 1
C14B C 0.0491(7) 0.5566(7) 1.1921(13) 0.071(3) Uani 0.308(5) 1 d PDU A 1
H14D H 0.0263 0.5398 1.2372 0.085 Uiso 0.308(5) 1 calc PR A 1
C15B C 0.0563(8) 0.5396(7) 1.0970(12) 0.081(4) Uani 0.308(5) 1 d PDU A 1
H15D H 0.0400 0.5087 1.0768 0.097 Uiso 0.308(5) 1 calc PR A 1
Cl1A Cl 0.0409(7) 0.5305(6) 0.9030(9) 0.136(6) Uani 0.192(5) 1 d PDU A 2
C10A C 0.0618(8) 0.5608(6) 1.0122(12) 0.076(6) Uani 0.192(5) 1 d PDU A 2
C11A C 0.1093(9) 0.5870(10) 1.0283(17) 0.076(5) Uani 0.192(5) 1 d PDU A 2
H11L H 0.1352 0.5875 0.9775 0.091 Uiso 0.192(5) 1 calc PR A 2
C12A C 0.1214(10) 0.6118(10) 1.112(2) 0.072(4) Uani 0.192(5) 1 d PDU A 2
H12F H 0.1525 0.6328 1.1156 0.086 Uiso 0.192(5) 1 calc PR A 2
C13A C 0.0898(13) 0.6065(12) 1.186(2) 0.072(4) Uani 0.192(5) 1 d PDU A 2
H13E H 0.1003 0.6224 1.2452 0.086 Uiso 0.192(5) 1 calc PR A 2
C14A C 0.0460(10) 0.5819(10) 1.1862(17) 0.072(4) Uani 0.192(5) 1 d PDU A 2
H14E H 0.0236 0.5787 1.2419 0.086 Uiso 0.192(5) 1 calc PR A 2
C15A C 0.0338(10) 0.5604(10) 1.0998(14) 0.076(5) Uani 0.192(5) 1 d PDU A 2
H15E H 0.0008 0.5421 1.0985 0.091 Uiso 0.192(5) 1 calc PR A 2
Cl1C Cl 0.0833(4) 0.9685(9) 1.0108(12) 0.561(17) Uani 0.50 1 d PDU B -1
C10C C 0.0211(6) 0.9960(7) 1.0453(12) 0.214(8) Uani 0.50 1 d PDU B -1
C11C C -0.0166(7) 1.0154(6) 0.9783(10) 0.194(8) Uani 0.50 1 d PDU B -1
H11M H -0.0093 1.0141 0.9106 0.233 Uiso 0.50 1 calc PR B -1
C12C C -0.0655(8) 1.0369(5) 1.0129(10) 0.155(5) Uani 0.50 1 d PDU B -1
H12G H -0.0913 1.0502 0.9687 0.186 Uiso 0.50 1 calc PR B -1
C13C C -0.0743(8) 1.0381(5) 1.1056(9) 0.133(6) Uani 0.50 1 d PDU B -1
H13F H -0.1077 1.0528 1.1246 0.160 Uiso 0.50 1 calc PR B -1
C14C C -0.0444(9) 1.0223(8) 1.1752(12) 0.220(9) Uani 0.50 1 d PDU B -1
H14F H -0.0541 1.0247 1.2418 0.264 Uiso 0.50 1 calc PR B -1
C15C C 0.0029(9) 1.0015(8) 1.1428(11) 0.192(7) Uani 0.50 1 d PDU B -1
H15F H 0.0266 0.9891 1.1916 0.230 Uiso 0.50 1 calc PR B -1

loop_
_atom_site_aniso_label
_atom_site_aniso_U_11
_atom_site_aniso_U_22
_atom_site_aniso_U_33
_atom_site_aniso_U_23
_atom_site_aniso_U_13
_atom_site_aniso_U_12
Fe1 0.0286(3) 0.0328(3) 0.0310(3) -0.0018(3) -0.0030(3) 0.0040(3)
Fe2 0.0255(3) 0.0300(3) 0.0308(3) 0.0001(3) -0.0019(3) 0.0021(3)
N1 0.0307(18) 0.036(2) 0.0324(19) 0.0011(16) -0.0016(15) 0.0024(15)
S1 0.0354(6) 0.0394(6) 0.0548(7) 0.0038(6) 0.0016(5) 0.0048(5)
O1 0.0330(16) 0.0354(17) 0.0341(16) 0.0026(14) 0.0017(13) -0.0020(13)
O2 0.0234(13) 0.0385(15) 0.0459(17) 0.0035(14) 0.0004(13) -0.0023(13)
O3 0.0338(16) 0.0376(16) 0.0436(17) -0.0057(15) 0.0023(13) 0.0072(14)
O4 0.0425(18) 0.062(2) 0.0289(15) -0.0120(14) 0.0015(13) -0.0064(15)
O5 0.0416(17) 0.0349(17) 0.0355(17) -0.0032(13) -0.0046(14) -0.0029(13)
O6 0.0379(17) 0.0283(16) 0.0439(18) -0.0024(13) -0.0041(13) 0.0032(12)
O7 0.0318(16) 0.0388(16) 0.0420(18) 0.0096(14) -0.0001(13) 0.0032(13)
O8 0.0371(15) 0.0329(16) 0.0413(17) 0.0071(14) -0.0078(13) -0.0013(13)
C1 0.031(2) 0.034(2) 0.038(2) -0.002(2) -0.0068(18) -0.0040(18)
C2 0.044(3) 0.054(3) 0.044(3) 0.005(2) -0.014(2) 0.004(2)
C3 0.035(3) 0.056(3) 0.063(3) 0.009(3) -0.008(2) 0.012(2)
C4 0.041(3) 0.056(3) 0.052(3) 0.000(3) 0.002(2) 0.014(2)
C5 0.039(2) 0.048(3) 0.037(2) -0.001(2) 0.002(2) 0.011(2)
C6 0.041(2) 0.042(3) 0.035(2) -0.003(2) -0.005(2) -0.0004(19)
C7 0.033(2) 0.043(3) 0.049(3) 0.004(2) 0.007(2) 0.001(2)
C8 0.057(3) 0.044(3) 0.051(3) 0.002(2) 0.012(2) 0.003(2)
C9 0.066(3) 0.059(3) 0.049(3) 0.011(3) 0.005(3) -0.003(3)
C10 0.049(3) 0.052(3) 0.071(3) 0.014(3) 0.010(3) -0.006(2)
C11 0.058(3) 0.047(3) 0.062(3) -0.001(2) 0.001(3) -0.014(3)
C12 0.038(3) 0.048(3) 0.056(3) 0.004(2) 0.002(2) -0.005(2)
C13 0.109(5) 0.060(3) 0.044(3) 0.000(3) 0.009(3) 0.001(4)
C14 0.080(4) 0.057(3) 0.089(4) 0.023(3) 0.001(4) -0.013(3)
C15 0.100(5) 0.057(4) 0.063(3) -0.003(3) -0.017(3) -0.022(3)
C101 0.0258(19) 0.029(2) 0.035(2) -0.0074(18) -0.0004(17) -0.0018(16)
C102 0.031(2) 0.029(2) 0.039(2) -0.0041(19) 0.0019(17) 0.0018(17)
C103 0.028(2) 0.038(2) 0.043(2) -0.001(2) -0.0016(18) 0.0018(18)
C104 0.032(2) 0.065(3) 0.048(3) -0.006(3) -0.003(2) -0.009(2)
C105 0.037(2) 0.081(4) 0.053(3) 0.001(3) 0.006(2) -0.014(3)
C106 0.043(3) 0.066(3) 0.037(3) 0.002(2) 0.006(2) -0.007(2)
C107 0.034(2) 0.035(2) 0.039(2) -0.004(2) 0.0017(18) -0.0029(19)
C108 0.032(2) 0.037(2) 0.045(2) -0.002(2) -0.0057(18) 0.0009(19)
C109 0.029(2) 0.032(2) 0.035(2) -0.0015(18) -0.0091(17) 0.0008(18)
C110 0.044(3) 0.037(3) 0.041(2) -0.005(2) -0.004(2) -0.002(2)
C111 0.043(3) 0.041(3) 0.041(2) -0.002(2) -0.009(2) 0.000(2)
C112 0.042(3) 0.068(4) 0.056(3) 0.000(3) -0.018(2) 0.018(3)
C113 0.033(2) 0.058(3) 0.055(3) -0.008(2) -0.008(2) 0.010(2)
C114 0.073(4) 0.077(4) 0.041(3) 0.006(3) -0.018(3) -0.004(3)
C115 0.034(2) 0.036(2) 0.034(2) 0.0024(19) 0.0029(18) -0.0070(18)
C116 0.042(3) 0.051(3) 0.040(2) -0.005(2) 0.005(2) 0.000(2)
C117 0.065(3) 0.051(3) 0.040(3) -0.010(2) 0.001(2) -0.002(2)
C118 0.056(3) 0.052(3) 0.043(3) -0.003(2) -0.011(2) -0.012(2)
C119 0.047(3) 0.048(3) 0.049(3) 0.004(2) -0.007(2) 0.005(2)
C120 0.040(2) 0.043(3) 0.036(2) 0.000(2) 0.000(2) 0.003(2)
C121 0.085(4) 0.092(5) 0.057(4) 0.003(3) -0.028(3) -0.011(4)
C201 0.032(2) 0.032(2) 0.036(2) -0.002(2) 0.0034(18) 0.0019(18)
C202 0.029(2) 0.042(2) 0.033(2) -0.0075(19) -0.0124(17) 0.0111(18)
C203 0.033(2) 0.041(2) 0.041(2) -0.007(2) -0.0129(19) 0.0109(19)
C204 0.042(3) 0.043(3) 0.055(3) -0.020(2) -0.012(2) 0.012(2)
C205 0.046(3) 0.061(3) 0.050(3) -0.022(3) -0.001(2) 0.017(2)
C206 0.037(2) 0.065(3) 0.046(3) -0.011(3) 0.003(2) 0.012(2)
C207 0.027(2) 0.054(3) 0.030(2) -0.006(2) -0.0054(17) 0.0075(19)
C208 0.042(2) 0.030(2) 0.047(2) -0.007(2) -0.009(2) 0.0074(19)
C209 0.045(3) 0.042(3) 0.053(3) -0.017(2) -0.007(2) 0.012(2)
C210 0.044(3) 0.037(3) 0.074(3) -0.016(3) -0.006(3) 0.006(2)
C211 0.052(3) 0.027(2) 0.071(3) -0.001(2) -0.005(3) 0.009(2)
C212 0.062(3) 0.035(3) 0.050(3) -0.001(2) -0.004(2) 0.007(2)
C213 0.051(3) 0.025(2) 0.054(3) -0.004(2) -0.016(2) 0.005(2)
C214 0.073(4) 0.041(3) 0.089(4) 0.003(3) 0.011(3) -0.004(3)
C215 0.023(2) 0.055(3) 0.039(2) -0.004(2) 0.0006(18) 0.0063(19)
C216 0.034(2) 0.064(3) 0.041(3) -0.006(2) 0.002(2) 0.003(2)
C217 0.037(3) 0.075(4) 0.045(3) 0.013(3) 0.003(2) -0.001(3)
C218 0.046(3) 0.060(3) 0.064(3) 0.009(3) 0.009(3) -0.006(3)
C219 0.051(3) 0.057(3) 0.053(3) -0.009(3) 0.012(2) -0.012(3)
C220 0.034(2) 0.057(3) 0.037(2) 0.003(2) 0.007(2) -0.002(2)
C221 0.094(5) 0.074(4) 0.091(5) 0.014(4) 0.021(4) -0.020(4)
C301 0.026(2) 0.037(2) 0.038(2) -0.002(2) 0.0069(19) -0.0046(18)
C302 0.039(2) 0.030(2) 0.029(2) 0.0042(18) -0.0027(18) 0.0024(18)
C303 0.044(2) 0.032(2) 0.032(2) -0.0013(19) -0.001(2) 0.0018(18)
C304 0.053(3) 0.033(2) 0.045(3) -0.006(2) 0.001(2) 0.007(2)
C305 0.070(3) 0.034(3) 0.041(3) -0.012(2) -0.001(2) -0.005(2)
C306 0.053(3) 0.036(2) 0.046(3) 0.001(2) -0.004(2) -0.007(2)
C307 0.043(2) 0.032(2) 0.035(2) 0.0006(19) -0.0063(19) 0.0012(19)
C308 0.040(2) 0.035(2) 0.036(2) -0.004(2) 0.006(2) 0.0055(18)
C309 0.048(3) 0.040(3) 0.045(3) 0.001(2) 0.002(2) 0.005(2)
C310 0.038(3) 0.060(3) 0.052(3) -0.002(3) 0.002(2) 0.011(2)
C311 0.043(3) 0.053(3) 0.048(3) -0.010(2) 0.011(2) -0.001(2)
C312 0.047(3) 0.039(3) 0.049(3) -0.004(2) 0.010(2) -0.002(2)
C313 0.043(2) 0.037(2) 0.041(3) -0.004(2) 0.006(2) 0.0094(19)
C314 0.047(3) 0.092(5) 0.080(4) -0.003(4) 0.006(3) -0.010(3)
C315 0.037(2) 0.040(2) 0.039(2) -0.001(2) -0.004(2) -0.0049(19)
C316 0.051(3) 0.039(3) 0.047(3) 0.006(2) -0.001(2) -0.004(2)
C317 0.043(3) 0.046(3) 0.061(3) 0.011(3) 0.010(2) -0.007(2)
C318 0.040(3) 0.053(3) 0.057(3) 0.001(3) -0.002(2) -0.005(2)
C319 0.033(2) 0.044(3) 0.056(3) 0.007(2) -0.009(2) 0.002(2)
C320 0.042(2) 0.041(3) 0.041(3) 0.004(2) -0.006(2) -0.004(2)
C321 0.049(3) 0.083(5) 0.104(5) 0.002(4) 0.018(3) 0.003(3)
C401 0.034(2) 0.036(2) 0.033(2) -0.0029(19) -0.0025(17) 0.0033(18)
C402 0.033(2) 0.037(2) 0.035(2) 0.0058(19) -0.0024(18) 0.0017(18)
C403 0.035(2) 0.040(2) 0.046(3) 0.005(2) -0.003(2) 0.0066(19)
C404 0.052(3) 0.048(3) 0.055(3) 0.006(2) -0.012(2) 0.013(2)
C405 0.059(3) 0.058(3) 0.049(3) 0.011(3) -0.015(2) 0.021(3)
C406 0.053(3) 0.059(3) 0.041(3) -0.004(3) -0.014(2) 0.005(2)
C407 0.039(2) 0.049(3) 0.034(2) 0.003(2) -0.0048(19) 0.005(2)
C408 0.032(2) 0.040(3) 0.049(3) 0.002(2) 0.000(2) 0.0071(19)
C409 0.044(3) 0.042(3) 0.060(3) 0.007(2) 0.001(2) 0.002(2)
C410 0.048(3) 0.039(3) 0.090(4) -0.004(3) -0.004(3) 0.000(2)
C411 0.042(3) 0.045(3) 0.072(3) -0.012(3) -0.012(3) 0.007(2)
C412 0.038(3) 0.052(3) 0.055(3) -0.006(2) -0.009(2) 0.007(2)
C413 0.027(2) 0.035(2) 0.051(3) -0.001(2) -0.003(2) 0.0022(19)
C414 0.105(5) 0.060(4) 0.105(5) -0.037(4) -0.041(5) 0.020(4)
C415 0.048(3) 0.052(3) 0.028(2) -0.002(2) -0.009(2) 0.002(2)
C416 0.058(3) 0.057(3) 0.040(3) -0.001(3) -0.013(2) 0.000(2)
C417 0.099(4) 0.050(3) 0.046(3) -0.005(3) -0.018(3) -0.004(3)
C418 0.097(4) 0.061(3) 0.041(3) -0.003(3) -0.005(3) 0.020(3)
C419 0.068(3) 0.075(4) 0.048(3) -0.006(3) 0.001(3) 0.025(3)
C420 0.051(3) 0.065(3) 0.040(3) -0.006(3) -0.002(2) 0.014(2)
C421 0.152(7) 0.069(4) 0.069(4) -0.002(4) 0.001(4) 0.036(4)
Cl1B 0.236(11) 0.091(5) 0.057(3) 0.004(3) 0.001(5) 0.026(6)
C10B 0.137(16) 0.061(11) 0.046(7) 0.012(7) -0.024(8) 0.031(9)
C11B 0.117(10) 0.053(8) 0.073(6) 0.023(5) -0.032(7) 0.013(7)
C12B 0.086(9) 0.045(7) 0.083(6) 0.008(6) -0.002(7) 0.029(6)
C13B 0.070(13) 0.068(12) 0.097(10) -0.013(10) -0.005(9) 0.019(8)
C14B 0.086(9) 0.045(7) 0.083(6) 0.008(6) -0.002(7) 0.029(6)
C15B 0.117(10) 0.053(8) 0.073(6) 0.023(5) -0.032(7) 0.013(7)
Cl1A 0.164(13) 0.147(12) 0.098(8) -0.019(8) 0.016(8) 0.016(9)
C10A 0.060(13) 0.071(14) 0.095(10) 0.023(11) -0.022(10) 0.046(10)
C11A 0.088(11) 0.047(11) 0.092(8) 0.033(8) -0.008(8) 0.030(8)
C12A 0.080(9) 0.028(8) 0.107(8) 0.017(8) 0.009(8) 0.015(7)
C13A 0.080(9) 0.028(8) 0.107(8) 0.017(8) 0.009(8) 0.015(7)
C14A 0.080(9) 0.028(8) 0.107(8) 0.017(8) 0.009(8) 0.015(7)
C15A 0.088(11) 0.047(11) 0.092(8) 0.033(8) -0.008(8) 0.030(8)
Cl1C 0.151(8) 1.23(5) 0.298(17) -0.07(2) 0.029(10) -0.009(16)
C10C 0.30(2) 0.22(2) 0.128(12) -0.046(18) 0.009(12) -0.099(17)
C11C 0.319(18) 0.22(2) 0.042(7) 0.028(11) 0.063(10) -0.087(14)
C12C 0.273(14) 0.126(12) 0.065(7) -0.034(8) 0.060(10) -0.155(10)
C13C 0.266(16) 0.070(9) 0.064(7) -0.024(7) 0.030(9) -0.101(10)
C14C 0.33(2) 0.23(2) 0.108(12) -0.022(15) 0.006(12) -0.068(19)
C15C 0.287(18) 0.182(17) 0.106(9) -0.02(2) -0.036(14) -0.099(14)

loop_
_atom_type_symbol
_atom_type_description
_atom_type_scat_dispersion_real
_atom_type_scat_dispersion_imag
_atom_type_scat_source
C C 0.0033 0.0016 'International Tables Vol C Tables 4.2.6.8 and 6.1.1.4'
H H 0.0000 0.0000 'International Tables Vol C Tables 4.2.6.8 and 6.1.1.4'
N N 0.0061 0.0033 'International Tables Vol C Tables 4.2.6.8 and 6.1.1.4'
O O 0.0106 0.0060 'International Tables Vol C Tables 4.2.6.8 and 6.1.1.4'
S S 0.1246 0.1234 'International Tables Vol C Tables 4.2.6.8 and 6.1.1.4'
Cl Cl 0.1484 0.1585 'International Tables Vol C Tables 4.2.6.8 and 6.1.1.4'
Fe Fe 0.3463 0.8444 'International Tables Vol C Tables 4.2.6.8 and 6.1.1.4'

loop_
_geom_angle_atom_site_label_1
_geom_angle_atom_site_label_2
_geom_angle_atom_site_label_3
_geom_angle
O5 Fe1 O3 135.07(12)
O5 Fe1 O1 98.09(12)
O3 Fe1 O1 107.69(12)
O5 Fe1 N1 102.96(13)
O3 Fe1 N1 113.06(13)
O1 Fe1 N1 89.78(13)
O6 Fe2 O4 115.94(13)
O6 Fe2 O2 99.23(12)
O4 Fe2 O2 98.28(12)
O6 Fe2 O7 130.11(12)
O4 Fe2 O7 108.25(13)
O2 Fe2 O7 96.10(11)
O6 Fe2 O8 96.75(12)
O4 Fe2 O8 89.55(11)
O2 Fe2 O8 156.88(11)
O7 Fe2 O8 60.78(11)
O6 Fe2 C401 114.82(13)
O4 Fe2 C401 101.23(13)
O2 Fe2 C401 127.07(13)
O7 Fe2 C401 31.00(13)
O8 Fe2 C401 29.83(12)
C5 N1 C1 118.2(4)
C5 N1 Fe1 116.6(3)
C1 N1 Fe1 125.2(3)
C7 S1 C6 103.7(2)
C101 O1 Fe1 130.5(3)
C101 O2 Fe2 133.8(3)
C201 O3 Fe1 119.4(3)
C201 O4 Fe2 145.7(3)
C301 O5 Fe1 130.5(3)
C301 O6 Fe2 137.1(3)
C401 O7 Fe2 92.6(2)
C401 O8 Fe2 85.3(2)
N1 C1 C2 121.3(4)
N1 C1 C6 116.9(4)
C2 C1 C6 121.8(4)
C1 C2 C3 119.6(5)
C1 C2 H2A 120.2
C3 C2 H2A 120.2
C4 C3 C2 119.6(4)
C4 C3 H3A 120.2
C2 C3 H3A 120.2
C3 C4 C5 118.3(5)
C3 C4 H4A 120.9
C5 C4 H4A 120.9
N1 C5 C4 123.0(4)
N1 C5 H5A 118.5
C4 C5 H5A 118.5
C1 C6 S1 114.5(3)
C1 C6 H6A 108.6
S1 C6 H6A 108.6
C1 C6 H6B 108.6
S1 C6 H6B 108.6
H6A C6 H6B 107.6
C8 C7 C12 120.8(4)
C8 C7 S1 121.0(4)
C12 C7 S1 117.9(4)
C7 C8 C9 119.1(5)
C7 C8 C13 124.2(5)
C9 C8 C13 116.7(5)
C10 C9 C8 120.8(5)
C10 C9 H9A 119.6
C8 C9 H9A 119.6
C9 C10 C11 119.0(5)
C9 C10 C14 119.7(5)
C11 C10 C14 121.3(5)
C10 C11 C12 122.6(5)
C10 C11 H11D 118.7
C12 C11 H11D 118.7
C11 C12 C7 117.6(5)
C11 C12 C15 120.1(5)
C7 C12 C15 122.2(5)
C8 C13 H13A 109.5
C8 C13 H13B 109.5
H13A C13 H13B 109.5
C8 C13 H13C 109.5
H13A C13 H13C 109.5
H13B C13 H13C 109.5
C10 C14 H14A 109.5
C10 C14 H14B 109.5
H14A C14 H14B 109.5
C10 C14 H14C 109.5
H14A C14 H14C 109.5
H14B C14 H14C 109.5
C12 C15 H15A 109.5
C12 C15 H15B 109.5
H15A C15 H15B 109.5
C12 C15 H15C 109.5
H15A C15 H15C 109.5
H15B C15 H15C 109.5
O2 C101 O1 124.9(4)
O2 C101 C102 118.0(4)
O1 C101 C102 117.1(3)
C103 C102 C107 119.8(4)
C103 C102 C101 119.6(4)
C107 C102 C101 120.4(4)
C104 C103 C102 119.1(4)
C104 C103 C108 116.6(4)
C102 C103 C108 124.2(4)
C105 C104 C103 121.2(4)
C105 C104 H10A 119.4
C103 C104 H10A 119.4
C106 C105 C104 119.2(5)
C106 C105 H10B 120.4
C104 C105 H10B 120.4
C105 C106 C107 122.4(5)
C105 C106 H10C 118.8
C107 C106 H10C 118.8
C106 C107 C102 118.1(4)
C106 C107 C115 115.3(4)
C102 C107 C115 126.4(4)
C109 C108 C113 118.1(4)
C109 C108 C103 122.3(4)
C113 C108 C103 119.4(4)
C110 C109 C108 120.7(4)
C110 C109 H10D 119.7
C108 C109 H10D 119.7
C109 C110 C111 121.3(4)
C109 C110 H11E 119.4
C111 C110 H11E 119.4
C112 C111 C110 117.5(4)
C112 C111 C114 120.7(5)
C110 C111 C114 121.8(5)
C111 C112 C113 122.2(4)
C111 C112 H11F 118.9
C113 C112 H11F 118.9
C112 C113 C108 120.3(5)
C112 C113 H11G 119.9
C108 C113 H11G 119.9
C111 C114 H11A 109.5
C111 C114 H11B 109.5
H11A C114 H11B 109.5
C111 C114 H11C 109.5
H11A C114 H11C 109.5
H11B C114 H11C 109.5
C120 C115 C116 118.3(4)
C120 C115 C107 123.4(4)
C116 C115 C107 117.8(4)
C117 C116 C115 120.0(4)
C117 C116 H11H 120.0
C115 C116 H11H 120.0
C116 C117 C118 121.9(5)
C116 C117 H11I 119.0
C118 C117 H11I 119.0
C119 C118 C117 117.5(4)
C119 C118 C121 121.0(5)
C117 C118 C121 121.5(5)
C120 C119 C118 121.4(5)
C120 C119 H11J 119.3
C118 C119 H11J 119.3
C119 C120 C115 120.8(4)
C119 C120 H12D 119.6
C115 C120 H12D 119.6
C118 C121 H12A 109.5
C118 C121 H12B 109.5
H12A C121 H12B 109.5
C118 C121 H12C 109.5
H12A C121 H12C 109.5
H12B C121 H12C 109.5
O4 C201 O3 124.4(4)
O4 C201 C202 117.5(4)
O3 C201 C202 118.0(4)
C207 C202 C203 120.3(4)
C207 C202 C201 120.1(4)
C203 C202 C201 119.5(4)
C204 C203 C202 119.1(5)
C204 C203 C208 118.6(4)
C202 C203 C208 122.3(4)
C205 C204 C203 121.0(5)
C205 C204 H20A 119.5
C203 C204 H20A 119.5
C206 C205 C204 119.8(5)
C206 C205 H20B 120.1
C204 C205 H20B 120.1
C205 C206 C207 121.3(5)
C205 C206 H20C 119.3
C207 C206 H20C 119.3
C206 C207 C202 118.5(4)
C206 C207 C215 118.6(4)
C202 C207 C215 122.7(4)
C213 C208 C209 116.9(5)
C213 C208 C203 122.7(4)
C209 C208 C203 120.4(4)
C210 C209 C208 121.2(5)
C210 C209 H20D 119.4
C208 C209 H20D 119.4
C211 C210 C209 121.9(5)
C211 C210 H21D 119.1
C209 C210 H21D 119.1
C210 C211 C212 116.6(5)
C210 C211 C214 122.1(5)
C212 C211 C214 121.3(5)
C213 C212 C211 123.4(5)
C213 C212 H21E 118.3
C211 C212 H21E 118.3
C212 C213 C208 120.1(5)
C212 C213 H21F 120.0
C208 C213 H21F 120.0
C211 C214 H21A 109.5
C211 C214 H21B 109.5
H21A C214 H21B 109.5
C211 C214 H21C 109.5
H21A C214 H21C 109.5
H21B C214 H21C 109.5
C216 C215 C220 118.1(5)
C216 C215 C207 119.3(4)
C220 C215 C207 122.6(4)
C217 C216 C215 121.5(5)
C217 C216 H21G 119.3
C215 C216 H21G 119.3
C218 C217 C216 121.5(5)
C218 C217 H21H 119.3
C216 C217 H21H 119.3
C217 C218 C219 117.0(5)
C217 C218 C221 122.1(5)
C219 C218 C221 120.9(6)
C220 C219 C218 122.3(5)
C220 C219 H21I 118.9
C218 C219 H21I 118.9
C219 C220 C215 119.6(5)
C219 C220 H22D 120.2
C215 C220 H22D 120.2
C218 C221 H22A 109.5
C218 C221 H22B 109.5
H22A C221 H22B 109.5
C218 C221 H22C 109.5
H22A C221 H22C 109.5
H22B C221 H22C 109.5
O6 C301 O5 124.8(4)
O6 C301 C302 118.1(4)
O5 C301 C302 117.1(4)
C303 C302 C307 120.5(4)
C303 C302 C301 119.5(4)
C307 C302 C301 119.9(4)
C302 C303 C304 118.5(4)
C302 C303 C308 123.4(4)
C304 C303 C308 118.0(4)
C305 C304 C303 121.1(4)
C305 C304 H30A 119.4
C303 C304 H30A 119.4
C306 C305 C304 119.9(4)
C306 C305 H30B 120.0
C304 C305 H30B 120.0
C305 C306 C307 121.6(4)
C305 C306 H30C 119.2
C307 C306 H30C 119.2
C306 C307 C302 118.3(4)
C306 C307 C315 116.5(4)
C302 C307 C315 125.1(4)
C313 C308 C309 117.6(4)
C313 C308 C303 122.9(4)
C309 C308 C303 119.5(4)
C310 C309 C308 120.3(5)
C310 C309 H30D 119.8
C308 C309 H30D 119.8
C309 C310 C311 121.8(5)
C309 C310 H31D 119.1
C311 C310 H31D 119.1
C312 C311 C310 117.7(5)
C312 C311 C314 121.9(5)
C310 C311 C314 120.3(5)
C311 C312 C313 121.8(5)
C311 C312 H31E 119.1
C313 C312 H31E 119.1
C312 C313 C308 120.8(4)
C312 C313 H31F 119.6
C308 C313 H31F 119.6
C311 C314 H31A 109.5
C311 C314 H31B 109.5
H31A C314 H31B 109.5
C311 C314 H31C 109.5
H31A C314 H31C 109.5
H31B C314 H31C 109.5
C316 C315 C320 117.4(4)
C316 C315 C307 118.8(4)
C320 C315 C307 123.7(4)
C315 C316 C317 121.3(5)
C315 C316 H31G 119.3
C317 C316 H31G 119.3
C316 C317 C318 121.5(5)
C316 C317 H31H 119.3
C318 C317 H31H 119.3
C319 C318 C317 117.4(5)
C319 C318 C321 121.8(5)
C317 C318 C321 120.8(5)
C318 C319 C320 121.6(5)
C318 C319 H31I 119.2
C320 C319 H31I 119.2
C319 C320 C315 120.8(4)
C319 C320 H32D 119.6
C315 C320 H32D 119.6
C318 C321 H32A 109.5
C318 C321 H32B 109.5
H32A C321 H32B 109.5
C318 C321 H32C 109.5
H32A C321 H32C 109.5
H32B C321 H32C 109.5
O8 C401 O7 121.1(4)
O8 C401 C402 120.1(4)
O7 C401 C402 118.7(4)
O8 C401 Fe2 64.8(2)
O7 C401 Fe2 56.4(2)
C402 C401 Fe2 172.2(3)
C403 C402 C407 120.2(4)
C403 C402 C401 121.6(4)
C407 C402 C401 118.1(4)
C404 C403 C402 119.1(5)
C404 C403 C408 117.5(4)
C402 C403 C408 123.4(4)
C403 C404 C405 121.1(5)
C403 C404 H40A 119.5
C405 C404 H40A 119.5
C406 C405 C404 120.4(5)
C406 C405 H40B 119.8
C404 C405 H40B 119.8
C405 C406 C407 120.5(5)
C405 C406 H40C 119.8
C407 C406 H40C 119.8
C406 C407 C402 118.7(4)
C406 C407 C415 119.3(4)
C402 C407 C415 122.0(4)
C413 C408 C409 117.2(4)
C413 C408 C403 122.4(4)
C409 C408 C403 120.1(4)
C410 C409 C408 120.6(5)
C410 C409 H40D 119.7
C408 C409 H40D 119.7
C411 C410 C409 122.6(5)
C411 C410 H41D 118.7
C409 C410 H41D 118.7
C410 C411 C412 116.3(5)
C410 C411 C414 122.7(5)
C412 C411 C414 121.0(5)
C413 C412 C411 122.2(5)
C413 C412 H41E 118.9
C411 C412 H41E 118.9
C412 C413 C408 120.9(4)
C412 C413 H41F 119.5
C408 C413 H41F 119.5
C411 C414 H41A 109.5
C411 C414 H41B 109.5
H41A C414 H41B 109.5
C411 C414 H41C 109.5
H41A C414 H41C 109.5
H41B C414 H41C 109.5
C416 C415 C420 116.9(5)
C416 C415 C407 120.8(4)
C420 C415 C407 122.3(5)
C415 C416 C417 121.2(5)
C415 C416 H41G 119.4
C417 C416 H41G 119.4
C418 C417 C416 121.3(6)
C418 C417 H41H 119.4
C416 C417 H41H 119.4
C417 C418 C419 118.1(5)
C417 C418 C421 122.2(7)
C419 C418 C421 119.8(6)
C418 C419 C420 121.5(6)
C418 C419 H41I 119.2
C420 C419 H41I 119.2
C419 C420 C415 121.0(5)
C419 C420 H42D 119.5
C415 C420 H42D 119.5
C418 C421 H42A 109.5
C418 C421 H42B 109.5
H42A C421 H42B 109.5
C418 C421 H42C 109.5
H42A C421 H42C 109.5
H42B C421 H42C 109.5
C11B C10B C15B 110.9(15)
C11B C10B Cl1B 115.9(13)
C15B C10B Cl1B 133.2(13)
C12B C11B C10B 128.8(17)
C12B C11B H11K 115.6
C10B C11B H11K 115.6
C13B C12B C11B 112.2(18)
C13B C12B H12E 123.9
C11B C12B H12E 123.9
C12B C13B C14B 130(2)
C12B C13B H13D 115.0
C14B C13B H13D 115.0
C13B C14B C15B 114.5(16)
C13B C14B H14D 122.8
C15B C14B H14D 122.8
C10B C15B C14B 120.7(15)
C10B C15B H15D 119.7
C14B C15B H15D 119.7
C11A C10A C15A 106.9(16)
C11A C10A Cl1A 127.3(14)
C15A C10A Cl1A 125.7(14)
C12A C11A C10A 124.3(16)
C12A C11A H11L 117.8
C10A C11A H11L 117.8
C13A C12A C11A 119.0(17)
C13A C12A H12F 120.5
C11A C12A H12F 120.5
C14A C13A C12A 125(2)
C14A C13A H13E 117.5
C12A C13A H13E 117.5
C13A C14A C15A 113.9(18)
C13A C14A H14E 123.1
C15A C14A H14E 123.1
C14A C15A C10A 130.5(18)
C14A C15A H15E 114.7
C10A C15A H15E 114.7
C11C C10C C15C 111.8(14)
C11C C10C Cl1C 123.4(13)
C15C C10C Cl1C 124.8(14)
C10C C11C C12C 119.4(12)
C10C C11C H11M 120.3
C12C C11C H11M 120.3
C13C C12C C11C 119.0(15)
C13C C12C H12G 120.5
C11C C12C H12G 120.5
C14C C13C C12C 129.2(19)
C14C C13C H13F 115.4
C12C C13C H13F 115.4
C13C C14C C15C 112.4(16)
C13C C14C H14F 123.8
C15C C14C H14F 123.8
C14C C15C C10C 128.3(17)
C14C C15C H15F 115.9
C10C C15C H15F 115.9

loop_
_geom_bond_atom_site_label_1
_geom_bond_atom_site_label_2
_geom_bond_distance
Fe1 O5 1.975(3)
Fe1 O3 1.997(3)
Fe1 O1 2.028(3)
Fe1 N1 2.106(3)
Fe2 O6 2.018(3)
Fe2 O4 2.025(3)
Fe2 O2 2.035(3)
Fe2 O7 2.066(3)
Fe2 O8 2.249(3)
Fe2 C401 2.476(4)
N1 C5 1.340(5)
N1 C1 1.353(5)
S1 C7 1.791(5)
S1 C6 1.833(4)
O1 C101 1.262(5)
O2 C101 1.250(5)
O3 C201 1.262(5)
O4 C201 1.254(5)
O5 C301 1.268(5)
O6 C301 1.248(5)
O7 C401 1.277(5)
O8 C401 1.236(5)
C1 C2 1.373(6)
C1 C6 1.494(6)
C2 C3 1.382(7)
C2 H2A 0.9500
C3 C4 1.359(7)
C3 H3A 0.9500
C4 C5 1.386(6)
C4 H4A 0.9500
C5 H5A 0.9500
C6 H6A 0.9900
C6 H6B 0.9900
C7 C8 1.391(7)
C7 C12 1.405(7)
C8 C9 1.419(7)
C8 C13 1.508(8)
C9 C10 1.366(8)
C9 H9A 0.9500
C10 C11 1.385(8)
C10 C14 1.516(7)
C11 C12 1.400(7)
C11 H11D 0.9500
C12 C15 1.484(8)
C13 H13A 0.9800
C13 H13B 0.9800
C13 H13C 0.9800
C14 H14A 0.9800
C14 H14B 0.9800
C14 H14C 0.9800
C15 H15A 0.9800
C15 H15B 0.9800
C15 H15C 0.9800
C101 C102 1.511(6)
C102 C103 1.415(6)
C102 C107 1.423(6)
C103 C104 1.394(6)
C103 C108 1.494(6)
C104 C105 1.383(7)
C104 H10A 0.9500
C105 C106 1.382(7)
C105 H10B 0.9500
C106 C107 1.386(6)
C106 H10C 0.9500
C107 C115 1.495(6)
C108 C109 1.393(6)
C108 C113 1.398(6)
C109 C110 1.391(6)
C109 H10D 0.9500
C110 C111 1.391(6)
C110 H11E 0.9500
C111 C112 1.382(7)
C111 C114 1.516(6)
C112 C113 1.383(7)
C112 H11F 0.9500
C113 H11G 0.9500
C114 H11A 0.9800
C114 H11B 0.9800
C114 H11C 0.9800
C115 C120 1.388(6)
C115 C116 1.395(6)
C116 C117 1.376(7)
C116 H11H 0.9500
C117 C118 1.389(7)
C117 H11I 0.9500
C118 C119 1.380(7)
C118 C121 1.518(7)
C119 C120 1.376(6)
C119 H11J 0.9500
C120 H12D 0.9500
C121 H12A 0.9800
C121 H12B 0.9800
C121 H12C 0.9800
C201 C202 1.501(6)
C202 C207 1.400(6)
C202 C203 1.403(6)
C203 C204 1.390(6)
C203 C208 1.491(7)
C204 C205 1.376(7)
C204 H20A 0.9500
C205 C206 1.375(7)
C205 H20B 0.9500
C206 C207 1.397(6)
C206 H20C 0.9500
C207 C215 1.507(7)
C208 C213 1.405(6)
C208 C209 1.410(6)
C209 C210 1.385(7)
C209 H20D 0.9500
C210 C211 1.378(8)
C210 H21D 0.9500
C211 C212 1.390(7)
C211 C214 1.495(8)
C212 C213 1.374(7)
C212 H21E 0.9500
C213 H21F 0.9500
C214 H21A 0.9800
C214 H21B 0.9800
C214 H21C 0.9800
C215 C216 1.381(7)
C215 C220 1.396(6)
C216 C217 1.375(7)
C216 H21G 0.9500
C217 C218 1.374(8)
C217 H21H 0.9500
C218 C219 1.397(7)
C218 C221 1.507(8)
C219 C220 1.378(7)
C219 H21I 0.9500
C220 H22D 0.9500
C221 H22A 0.9800
C221 H22B 0.9800
C221 H22C 0.9800
C301 C302 1.506(6)
C302 C303 1.402(6)
C302 C307 1.410(6)
C303 C304 1.404(6)
C303 C308 1.482(6)
C304 C305 1.374(7)
C304 H30A 0.9500
C305 C306 1.370(7)
C305 H30B 0.9500
C306 C307 1.396(6)
C306 H30C 0.9500
C307 C315 1.481(6)
C308 C313 1.399(6)
C308 C309 1.408(6)
C309 C310 1.386(7)
C309 H30D 0.9500
C310 C311 1.390(7)
C310 H31D 0.9500
C311 C312 1.377(7)
C311 C314 1.510(7)
C312 C313 1.387(6)
C312 H31E 0.9500
C313 H31F 0.9500
C314 H31A 0.9800
C314 H31B 0.9800
C314 H31C 0.9800
C315 C316 1.381(6)
C315 C320 1.409(6)
C316 C317 1.382(7)
C316 H31G 0.9500
C317 C318 1.400(7)
C317 H31H 0.9500
C318 C319 1.380(7)
C318 C321 1.499(8)
C319 C320 1.386(6)
C319 H31I 0.9500
C320 H32D 0.9500
C321 H32A 0.9800
C321 H32B 0.9800
C321 H32C 0.9800
C401 C402 1.506(6)
C402 C403 1.406(6)
C402 C407 1.419(6)
C403 C404 1.381(6)
C403 C408 1.488(7)
C404 C405 1.387(7)
C404 H40A 0.9500
C405 C406 1.380(7)
C405 H40B 0.9500
C406 C407 1.399(6)
C406 H40C 0.9500
C407 C415 1.474(7)
C408 C413 1.396(6)
C408 C409 1.397(6)
C409 C410 1.383(7)
C409 H40D 0.9500
C410 C411 1.377(8)
C410 H41D 0.9500
C411 C412 1.398(7)
C411 C414 1.498(8)
C412 C413 1.373(7)
C412 H41E 0.9500
C413 H41F 0.9500
C414 H41A 0.9800
C414 H41B 0.9800
C414 H41C 0.9800
C415 C416 1.385(7)
C415 C420 1.393(7)
C416 C417 1.388(8)
C416 H41G 0.9500
C417 C418 1.365(8)
C417 H41H 0.9500
C418 C419 1.372(8)
C418 C421 1.507(8)
C419 C420 1.379(7)
C419 H41I 0.9500
C420 H42D 0.9500
C421 H42A 0.9800
C421 H42B 0.9800
C421 H42C 0.9800
Cl1B C10B 1.737(14)
C10B C11B 1.326(15)
C10B C15B 1.394(14)
C11B C12B 1.321(17)
C11B H11K 0.9500
C12B C13B 1.219(15)
C12B H12E 0.9500
C13B C14B 1.279(15)
C13B H13D 0.9500
C14B C15B 1.395(16)
C14B H14D 0.9500
C15B H15D 0.9500
Cl1A C10A 1.779(13)
C10A C11A 1.381(13)
C10A C15A 1.390(9)
C11A C12A 1.355(14)
C11A H11L 0.9500
C12A C13A 1.299(13)
C12A H12F 0.9500
C13A C14A 1.264(16)
C13A H13E 0.9500
C14A C15A 1.351(17)
C14A H14E 0.9500
C15A H15E 0.9500
Cl1C C10C 1.769(13)
C10C C11C 1.409(14)
C10C C15C 1.423(14)
C11C C12C 1.420(17)
C11C H11M 0.9500
C12C C13C 1.296(13)
C12C H12G 0.9500
C13C C14C 1.281(15)
C13C H13F 0.9500
C14C C15C 1.370(18)
C14C H14F 0.9500
C15C H15F 0.9500
